data_8100773
loop_
_publ_author_name
'Brunner, H.'
'Zwack, Th'
'Zabel, M.'

_publ_section_title
;
Crystal structure of \h^6^-benzene(chloro)(N-[(S)-(--)1-phenylethyl]-
thiobenzamidato)ruthenium(II), (C~6~H~6~)Ru(C~15~H~14~NS)Cl
;
_journal_issue 4
_journal_name_full 'Zeitschrift f\"ur Kristallographie - New Crystal Structures'
_journal_page_first 551
_journal_page_last 553
_journal_volume 217
_journal_year 2002
_chemical_formula_moiety 'C21 H20 Cl N Ru S'
_chemical_formula_structural '(C6 H6 )Ru(C15 H14 NS)Cl'
_chemical_formula_sum 'C21 H20 Cl N Ru S'
_chemical_formula_weight 454.97
_space_group_crystal_system orthorhombic
_space_group_IT_number 19
_space_group_name_Hall 'P 2ac 2ab'
_space_group_name_H-M_alt 'P 21 21 21'
_cell_angle_alpha 90
_cell_angle_beta 90
_cell_angle_gamma 90
_cell_formula_units_Z 12
_cell_length_a 11.8187(5)
_cell_length_b 16.1775(6)
_cell_length_c 29.9927(14)
_cell_measurement_temperature 173(1)
_cell_volume 5734.5(4)
_diffrn_ambient_temperature 173(1)
_cod_depositor_comments
;
The following automatic conversions were performed:
'_symmetry_cell_setting' value 'Orthorhombic' changed to 'orthorhombic'
according to '/home/saulius/struct/CIF-dictionaries/cif_core.dic'
dictionary named 'cif_core.dic' version 2.4.1 from 2010-06-29.

Automatic conversion script
Id: cif_fix_enum 1527 2010-12-29 10:47:43Z saulius 
;
_cod_original_sg_symbol_H-M 'P21 21 21'
_cod_original_formula_sum 'C21 H20 Cl1 N1 Ru1 S1'
_cod_database_code 8100773

loop_
_space_group_symop_id
_space_group_symop_operation_xyz
1 x,y,z
2 1/2-x,-y,1/2+z
3 1/2+x,1/2-y,-z
4 -x,1/2+y,1/2-z

loop_
_atom_site_aniso_label
_atom_site_aniso_U_11
_atom_site_aniso_U_22
_atom_site_aniso_U_33
_atom_site_aniso_U_23
_atom_site_aniso_U_13
_atom_site_aniso_U_12
Ru1 0.0203(2) 0.0260(2) 0.0258(2) -0.0018(2) -0.0011(2) 0.0013(2)
Cl1 0.0452(9) 0.0775(12) 0.0262(7) 0.0034(8) 0.0042(6) 0.0191(9)
S1 0.0261(7) 0.0220(6) 0.0535(9) 0.0068(7) 0.0011(7) 0.0017(5)
N1 0.026(2) 0.019(2) 0.026(3) 0.0025(18) -0.0006(19) 0.0007(19)
C1 0.026(3) 0.030(3) 0.024(3) 0.004(2) 0.003(2) 0.003(2)
C2 0.024(3) 0.023(3) 0.028(3) 0.005(2) -0.001(2) -0.001(2)
C3 0.031(3) 0.028(2) 0.048(3) 0.001(3) 0.004(3) 0.000(2)
C4 0.023(3) 0.041(3) 0.066(4) 0.005(3) 0.007(4) -0.006(3)
C5 0.023(3) 0.049(4) 0.054(4) 0.017(3) -0.008(3) -0.008(3)
C6 0.073(5) 0.047(4) 0.037(3) -0.001(3) -0.012(3) -0.033(4)
C7 0.041(3) 0.041(4) 0.036(3) 0.000(3) 0.009(3) -0.013(3)
C8 0.021(3) 0.021(3) 0.034(3) 0.005(2) -0.002(2) 0.005(2)
C9 0.017(3) 0.022(3) 0.034(3) 0.005(2) 0.000(2) 0.006(2)
C10 0.033(3) 0.023(3) 0.039(3) -0.002(2) 0.006(3) -0.001(2)
C11 0.034(3) 0.025(3) 0.059(4) 0.006(3) -0.004(3) -0.001(3)
C12 0.036(4) 0.040(4) 0.047(4) 0.015(3) 0.005(3) -0.005(3)
C13 0.044(4) 0.049(4) 0.031(3) -0.002(3) 0.000(3) -0.001(3)
C14 0.033(3) 0.028(3) 0.036(3) 0.000(2) -0.004(3) -0.010(3)
C15 0.030(3) 0.034(3) 0.043(4) 0.004(3) 0.011(3) 0.005(3)
C16 0.035(4) 0.063(4) 0.055(4) -0.028(4) -0.015(4) -0.009(4)
C17 0.031(4) 0.030(3) 0.069(5) -0.002(3) -0.002(4) -0.008(2)
C18 0.018(3) 0.040(3) 0.048(4) 0.013(3) 0.006(3) -0.007(3)
C19 0.016(3) 0.047(3) 0.037(3) -0.005(3) 0.007(3) -0.005(3)
C20 0.017(3) 0.044(3) 0.044(4) -0.001(3) 0.004(3) 0.001(3)
C21 0.023(3) 0.051(4) 0.043(4) 0.002(3) -0.008(3) -0.006(3)
Ru2 0.0193(2) 0.0229(2) 0.0233(2) 0.0007(2) -0.0001(2) 0.0004(2)
Cl2 0.0352(7) 0.0440(8) 0.0245(7) 0.0013(6) -0.0056(6) 0.0044(6)
S2 0.0321(7) 0.0223(7) 0.0363(8) -0.0019(6) 0.0013(7) -0.0020(6)
N2 0.023(2) 0.028(3) 0.026(2) -0.002(2) 0.0017(19) 0.002(2)
C22 0.024(3) 0.024(3) 0.029(3) 0.002(2) -0.002(2) -0.009(2)
C23 0.028(3) 0.025(3) 0.025(3) -0.001(2) -0.002(2) -0.001(2)
C24 0.032(3) 0.072(5) 0.047(4) 0.016(3) -0.005(3) -0.022(4)
C25 0.038(4) 0.077(5) 0.060(5) 0.015(4) -0.019(4) -0.025(4)
C26 0.024(3) 0.042(4) 0.055(4) -0.012(3) 0.006(3) -0.010(3)
C27 0.056(5) 0.111(6) 0.035(4) 0.016(4) 0.010(3) -0.044(5)
C28 0.066(5) 0.128(8) 0.031(4) 0.023(4) -0.018(3) -0.054(5)
C29 0.026(3) 0.024(3) 0.040(4) -0.005(2) 0.003(3) -0.003(2)
C30 0.023(3) 0.028(3) 0.041(3) -0.007(3) 0.009(3) 0.002(2)
C31 0.032(3) 0.034(4) 0.058(4) -0.010(3) 0.007(3) 0.001(3)
C32 0.043(4) 0.048(4) 0.083(6) -0.034(4) 0.000(4) 0.001(3)
C33 0.037(4) 0.109(8) 0.062(6) -0.054(6) -0.007(4) 0.004(5)
C34 0.048(4) 0.089(6) 0.036(4) -0.008(4) 0.006(3) 0.003(4)
C35 0.040(4) 0.047(4) 0.039(4) -0.002(3) 0.011(3) 0.003(3)
C36 0.043(3) 0.030(3) 0.048(4) -0.006(3) -0.006(3) 0.012(3)
C37 0.023(3) 0.047(4) 0.033(3) 0.007(3) -0.007(2) 0.000(3)
C38 0.024(3) 0.044(4) 0.045(4) -0.005(3) -0.004(3) 0.002(3)
C39 0.020(3) 0.053(4) 0.036(3) -0.006(3) 0.010(3) -0.002(3)
C40 0.024(3) 0.051(4) 0.040(4) 0.018(3) 0.004(3) -0.004(3)
C41 0.027(3) 0.026(3) 0.050(4) 0.000(2) -0.003(3) -0.007(3)
C42 0.026(3) 0.044(3) 0.032(3) -0.012(2) -0.010(3) -0.003(3)
Ru3 0.0230(2) 0.0289(2) 0.0268(2) 0.0006(2) 0.0009(2) 0.0034(2)
Cl3 0.0434(8) 0.0437(8) 0.0258(7) 0.0019(6) -0.0055(6) -0.0013(7)
S3 0.0281(6) 0.0249(7) 0.0356(8) 0.0024(6) 0.0048(6) -0.0014(6)
N3 0.027(2) 0.023(3) 0.018(2) 0.0014(19) -0.0029(18) 0.000(2)
C43 0.027(3) 0.030(3) 0.022(3) 0.003(2) -0.001(2) 0.003(2)
C44 0.024(3) 0.022(3) 0.027(3) 0.007(2) 0.000(2) 0.004(2)
C45 0.031(3) 0.028(3) 0.031(3) -0.001(2) 0.000(2) -0.001(2)
C46 0.036(3) 0.032(3) 0.028(3) 0.000(2) 0.001(3) 0.008(3)
C47 0.028(3) 0.037(3) 0.036(3) 0.010(2) 0.011(3) 0.005(3)
C48 0.023(3) 0.039(3) 0.043(3) 0.015(3) -0.002(3) -0.004(3)
C49 0.033(3) 0.019(2) 0.047(3) 0.003(2) -0.007(3) -0.001(3)
C50 0.026(3) 0.025(3) 0.034(3) -0.001(2) 0.000(3) 0.003(2)
C51 0.024(3) 0.022(3) 0.028(3) 0.006(2) 0.004(2) 0.001(2)
C52 0.053(4) 0.029(3) 0.031(3) -0.003(2) 0.000(3) 0.017(3)
C53 0.064(5) 0.053(4) 0.023(3) -0.006(3) -0.001(3) 0.014(4)
C54 0.030(3) 0.054(4) 0.034(4) 0.016(3) 0.002(3) 0.009(3)
C55 0.040(4) 0.031(3) 0.043(4) 0.009(3) 0.000(3) 0.003(3)
C56 0.032(3) 0.027(3) 0.035(3) 0.000(2) -0.004(3) -0.001(3)
C57 0.028(3) 0.030(3) 0.048(4) 0.007(3) -0.005(3) -0.004(3)
C58 0.021(3) 0.069(5) 0.045(4) 0.001(3) -0.010(3) 0.018(4)
C59 0.019(3) 0.058(5) 0.072(5) 0.018(4) -0.003(3) 0.002(3)
C60 0.028(4) 0.108(7) 0.043(4) 0.032(5) 0.015(3) 0.023(4)
C61 0.048(5) 0.090(6) 0.064(5) -0.038(5) 0.000(4) 0.033(5)
C62 0.037(3) 0.033(3) 0.088(6) -0.001(4) -0.005(4) 0.016(3)
C63 0.030(3) 0.054(4) 0.057(4) 0.021(3) -0.004(3) 0.010(3)

loop_
_atom_site_label
_atom_site_type_symbol
_atom_site_thermal_displace_type
_atom_site_fract_x
_atom_site_fract_y
_atom_site_fract_z
_atom_site_occupancy
_atom_site_U_iso_or_equiv
Ru1 Ru Uani -0.30749(4) 0.07317(2) -0.74386(1) 1.000 0.0240(1)
Cl1 Cl Uani -0.40434(14) 0.07630(12) -0.67306(5) 1.000 0.0496(6)
S1 S Uani -0.39369(12) -0.05949(8) -0.75624(6) 1.000 0.0339(4)
N1 N Uani -0.4738(4) 0.0812(3) -0.76921(15) 1.000 0.0237(14)
C1 C Uani -0.5062(5) 0.0052(3) -0.76823(18) 1.000 0.0267(17)
C2 C Uani -0.6229(5) -0.0276(3) -0.77358(18) 1.000 0.0250(17)
C3 C Uani -0.7088(5) -0.0024(3) -0.7458(2) 1.000 0.0357(16)
C4 C Uani -0.8170(5) -0.0349(3) -0.7502(3) 1.000 0.0433(19)
C5 C Uani -0.8398(5) -0.0923(4) -0.7814(2) 1.000 0.042(2)
C6 C Uani -0.7552(6) -0.1201(4) -0.8094(2) 1.000 0.052(2)
C7 C Uani -0.6458(5) -0.0887(4) -0.8053(2) 1.000 0.0393(19)
C8 C Uani -0.5470(5) 0.1519(3) -0.77984(19) 1.000 0.0253(17)
C9 C Uani -0.4923(4) 0.2010(3) -0.81789(19) 1.000 0.0243(17)
C10 C Uani -0.4550(5) 0.2818(3) -0.8127(2) 1.000 0.0317(17)
C11 C Uani -0.4064(5) 0.3238(4) -0.8476(2) 1.000 0.0393(19)
C12 C Uani -0.3932(6) 0.2857(4) -0.8881(2) 1.000 0.041(2)
C13 C Uani -0.4273(5) 0.2054(4) -0.8942(2) 1.000 0.041(2)
C14 C Uani -0.4772(5) 0.1642(3) -0.8586(2) 1.000 0.0323(17)
C15 C Uani -0.5699(6) 0.2023(3) -0.7380(2) 1.000 0.0357(19)
C16 C Uani -0.1751(6) 0.1519(5) -0.7151(2) 1.000 0.051(2)
C17 C Uani -0.2184(5) 0.1933(3) -0.7525(3) 1.000 0.043(2)
C18 C Uani -0.2216(5) 0.1499(4) -0.7935(2) 1.000 0.0353(19)
C19 C Uani -0.1798(5) 0.0691(4) -0.79663(19) 1.000 0.0333(17)
C20 C Uani -0.1384(5) 0.0288(4) -0.7583(2) 1.000 0.0350(19)
C21 C Uani -0.1352(5) 0.0683(4) -0.7171(2) 1.000 0.039(2)
Ru2 Ru Uani -0.21300(3) -0.09495(3) -0.91491(1) 1.000 0.0218(1)
Cl2 Cl Uani -0.11595(12) -0.12053(9) -0.84531(4) 1.000 0.0346(4)
S2 S Uani -0.11768(12) 0.03663(8) -0.91875(5) 1.000 0.0302(4)
N2 N Uani -0.0486(4) -0.1025(3) -0.94275(15) 1.000 0.0257(14)
C22 C Uani -0.0115(5) -0.0282(3) -0.93728(19) 1.000 0.0257(17)
C23 C Uani 0.1078(5) 0.0015(3) -0.94182(18) 1.000 0.0260(17)
C24 C Uani 0.1735(6) 0.0017(5) -0.9046(2) 1.000 0.050(2)
C25 C Uani 0.2857(6) 0.0290(5) -0.9065(2) 1.000 0.058(3)
C26 C Uani 0.3271(6) 0.0589(4) -0.9449(2) 1.000 0.040(2)
C27 C Uani 0.2656(7) 0.0594(6) -0.9815(2) 1.000 0.067(3)
C28 C Uani 0.1530(7) 0.0308(6) -0.9799(2) 1.000 0.075(3)
C29 C Uani 0.0220(5) -0.1718(3) -0.9567(2) 1.000 0.0300(19)
C30 C Uani -0.0344(5) -0.2150(4) -0.9958(2) 1.000 0.0307(17)
C31 C Uani -0.0731(5) -0.2957(4) -0.9935(2) 1.000 0.041(2)
C32 C Uani -0.1267(6) -0.3317(5) -1.0298(3) 1.000 0.058(3)
C33 C Uani -0.1430(7) -0.2885(7) -1.0673(3) 1.000 0.069(4)
C34 C Uani -0.1054(6) -0.2068(5) -1.0716(2) 1.000 0.058(3)
C35 C Uani -0.0513(6) -0.1711(4) -1.0353(2) 1.000 0.042(2)
C36 C Uani 0.0486(6) -0.2282(4) -0.9172(2) 1.000 0.0403(19)
C37 C Uani -0.3396(5) -0.0754(4) -0.9673(2) 1.000 0.0343(19)
C38 C Uani -0.3776(5) -0.0398(4) -0.9272(2) 1.000 0.038(2)
C39 C Uani -0.3841(5) -0.0880(4) -0.8881(2) 1.000 0.0363(19)
C40 C Uani -0.3523(5) -0.1725(4) -0.8899(2) 1.000 0.038(2)
C41 C Uani -0.3135(5) -0.2080(3) -0.9293(2) 1.000 0.0343(19)
C42 C Uani -0.3052(5) -0.1581(4) -0.96799(19) 1.000 0.0340(17)
Ru3 Ru Uani 0.18581(4) 0.39013(3) -0.92411(1) 1.000 0.0262(1)
Cl3 Cl Uani 0.07216(13) 0.38362(10) -0.99076(4) 1.000 0.0376(4)
S3 S Uani 0.11499(11) 0.52846(8) -0.91314(5) 1.000 0.0295(4)
N3 N Uani 0.0265(4) 0.3938(3) -0.89181(14) 1.000 0.0227(14)
C43 C Uani 0.0004(5) 0.4709(3) -0.89360(18) 1.000 0.0263(17)
C44 C Uani -0.1076(5) 0.5132(3) -0.88330(18) 1.000 0.0243(17)
C45 C Uani -0.1054(5) 0.5911(3) -0.86285(18) 1.000 0.0300(17)
C46 C Uani -0.2038(5) 0.6347(3) -0.85559(17) 1.000 0.0320(17)
C47 C Uani -0.3084(5) 0.6023(3) -0.86884(18) 1.000 0.0337(17)
C48 C Uani -0.3114(5) 0.5266(4) -0.8891(2) 1.000 0.0350(17)
C49 C Uani -0.2117(5) 0.4819(3) -0.8963(2) 1.000 0.0330(16)
C50 C Uani -0.0475(5) 0.3270(3) -0.8760(2) 1.000 0.0283(17)
C51 C Uani 0.0137(4) 0.2793(3) -0.83901(18) 1.000 0.0247(17)
C52 C Uani 0.0465(6) 0.3196(4) -0.8011(2) 1.000 0.0377(19)
C53 C Uani 0.1028(6) 0.2802(4) -0.7670(2) 1.000 0.047(2)
C54 C Uani 0.1260(5) 0.1960(4) -0.7709(2) 1.000 0.039(2)
C55 C Uani 0.0942(5) 0.1550(4) -0.8085(2) 1.000 0.038(2)
C56 C Uani 0.0380(5) 0.1949(3) -0.8423(2) 1.000 0.0313(17)
C57 C Uani -0.0870(5) 0.2736(4) -0.9148(2) 1.000 0.0353(19)
C58 C Uani 0.3241(6) 0.3882(5) -0.8751(2) 1.000 0.045(2)
C59 C Uani 0.3604(5) 0.4262(5) -0.9150(3) 1.000 0.050(3)
C60 C Uani 0.3525(6) 0.3848(6) -0.9553(3) 1.000 0.060(3)
C61 C Uani 0.3034(7) 0.3035(6) -0.9550(3) 1.000 0.067(3)
C62 C Uani 0.2663(6) 0.2677(4) -0.9160(3) 1.000 0.053(2)
C63 C Uani 0.2750(6) 0.3109(4) -0.8772(3) 1.000 0.047(2)
H3A H Uiso -0.69420 0.03670 -0.72380 1.000 0.0430
H4A H Uiso -0.87440 -0.01680 -0.73130 1.000 0.0520
H5A H Uiso -0.91270 -0.11330 -0.78420 1.000 0.0510
H6A H Uiso -0.77120 -0.15970 -0.83100 1.000 0.0630
H7A H Uiso -0.58830 -0.10830 -0.82360 1.000 0.0470
H8A H Uiso -0.61940 0.13030 -0.79060 1.000 0.0300
H10A H Uiso -0.46300 0.30780 -0.78520 1.000 0.0380
H11A H Uiso -0.38240 0.37810 -0.84380 1.000 0.0470
H12A H Uiso -0.36080 0.31460 -0.91170 1.000 0.0490
H13A H Uiso -0.41720 0.17910 -0.92150 1.000 0.0490
H14A H Uiso -0.50110 0.11000 -0.86250 1.000 0.0390
H15A H Uiso -0.49980 0.22360 -0.72660 1.000 0.0430
H15B H Uiso -0.61950 0.24740 -0.74510 1.000 0.0430
H15C H Uiso -0.60470 0.16770 -0.71590 1.000 0.0430
H16A H Uiso -0.17220 0.17970 -0.68800 1.000 0.0610
H17A H Uiso -0.24420 0.24750 -0.75040 1.000 0.0520
H18A H Uiso -0.25170 0.17540 -0.81870 1.000 0.0420
H19A H Uiso -0.17940 0.04200 -0.82400 1.000 0.0400
H20A H Uiso -0.11270 -0.02530 -0.76050 1.000 0.0420
H21A H Uiso -0.10820 0.04140 -0.69190 1.000 0.0460
H24A H Uiso 0.14360 -0.01650 -0.87770 1.000 0.0610
H25A H Uiso 0.33130 0.02650 -0.88130 1.000 0.0700
H26A H Uiso 0.40050 0.07960 -0.94570 1.000 0.0490
H27A H Uiso 0.29620 0.07830 -1.00820 1.000 0.0810
H28A H Uiso 0.10900 0.03230 -1.00560 1.000 0.0900
H29A H Uiso 0.09390 -0.14900 -0.96730 1.000 0.0360
H31A H Uiso -0.06320 -0.32600 -0.96740 1.000 0.0490
H32A H Uiso -0.15150 -0.38620 -1.02800 1.000 0.0690
H33A H Uiso -0.18010 -0.31340 -1.09110 1.000 0.0830
H34A H Uiso -0.11630 -0.17740 -1.09790 1.000 0.0690
H35A H Uiso -0.02580 -0.11680 -1.03730 1.000 0.0510
H36A H Uiso -0.02030 -0.25220 -0.90630 1.000 0.0480
H36B H Uiso 0.09890 -0.27130 -0.92670 1.000 0.0480
H36C H Uiso 0.08380 -0.19650 -0.89400 1.000 0.0480
H37A H Uiso -0.33740 -0.04400 -0.99330 1.000 0.0410
H38A H Uiso -0.39840 0.01570 -0.92650 1.000 0.0450
H39A H Uiso -0.40900 -0.06470 -0.86150 1.000 0.0440
H40A H Uiso -0.35740 -0.20460 -0.86430 1.000 0.0460
H41A H Uiso -0.29330 -0.26360 -0.93020 1.000 0.0410
H42A H Uiso -0.27660 -0.18060 -0.99420 1.000 0.0410
H45A H Uiso -0.03660 0.61370 -0.85410 1.000 0.0360
H46A H Uiso -0.20070 0.68610 -0.84170 1.000 0.0380
H47A H Uiso -0.37480 0.63190 -0.86400 1.000 0.0410
H48A H Uiso -0.38040 0.50460 -0.89810 1.000 0.0420
H49A H Uiso -0.21530 0.43050 -0.91010 1.000 0.0390
H50A H Uiso -0.11460 0.35270 -0.86280 1.000 0.0340
H52A H Uiso 0.03030 0.37560 -0.79830 1.000 0.0450
H53A H Uiso 0.12500 0.30920 -0.74170 1.000 0.0560
H54A H Uiso 0.16290 0.16800 -0.74810 1.000 0.0470
H55A H Uiso 0.11090 0.09910 -0.81130 1.000 0.0460
H56A H Uiso 0.01590 0.16560 -0.86760 1.000 0.0380
H57A H Uiso -0.02290 0.24720 -0.92830 1.000 0.0420
H57B H Uiso -0.13850 0.23230 -0.90400 1.000 0.0420
H57C H Uiso -0.12450 0.30760 -0.93640 1.000 0.0420
H58A H Uiso 0.33310 0.41480 -0.84790 1.000 0.0540
H59A H Uiso 0.38990 0.47940 -0.91430 1.000 0.0600
H60A H Uiso 0.37810 0.40880 -0.98160 1.000 0.0710
H61A H Uiso 0.29650 0.27450 -0.98170 1.000 0.0810
H62A H Uiso 0.23580 0.21470 -0.91610 1.000 0.0630
H63A H Uiso 0.24670 0.28750 -0.85120 1.000 0.0560

loop_
_geom_bond_atom_site_label_1
_geom_bond_atom_site_label_2
_geom_bond_distance
_geom_bond_site_symmetry_1
_geom_bond_site_symmetry_2
_geom_bond_publ_flag
Ru1 Cl1 2.4129(16) . . yes
Ru1 S1 2.4045(14) . . yes
Ru1 N1 2.111(5) . . yes
Ru1 C1 2.694(6) . . yes
Ru1 C16 2.194(7) . . yes
Ru1 C17 2.225(5) . . yes
Ru1 C18 2.188(6) . . yes
Ru1 C19 2.188(6) . . yes
Ru1 C20 2.167(6) . . yes
Ru1 C21 2.190(6) . . yes
Ru2 N2 2.118(5) . . yes
Ru2 C22 2.700(6) . . yes
Ru2 C37 2.193(6) . . yes
Ru2 C38 2.172(6) . . yes
Ru2 C39 2.179(6) . . yes
Ru2 C40 2.202(6) . . yes
Ru2 C41 2.223(5) . . yes
Ru2 C42 2.183(6) . . yes
Ru2 S2 2.4111(14) . . yes
Ru2 Cl2 2.4175(13) . . yes
Ru3 C59 2.162(6) . . yes
Ru3 C58 2.198(7) . . yes
Ru3 C62 2.211(7) . . yes
Ru3 C60 2.183(7) . . yes
Ru3 C61 2.180(9) . . yes
Ru3 C63 2.176(8) . . yes
Ru3 Cl3 2.4107(14) . . yes
Ru3 S3 2.4118(14) . . yes
Ru3 N3 2.118(5) . . yes
Ru3 C43 2.710(6) . . yes
S1 C1 1.730(6) . . yes
S2 C22 1.727(6) . . yes
S3 C43 1.745(6) . . yes
N1 C8 1.469(7) . . yes
N1 C1 1.288(7) . . yes
N2 C22 1.290(7) . . yes
N2 C29 1.459(7) . . yes
N3 C43 1.286(7) . . yes
N3 C50 1.469(7) . . yes
C1 C2 1.486(8) . . no
C2 C3 1.375(8) . . no
C2 C7 1.398(8) . . no
C3 C4 1.389(8) . . no
C4 C5 1.346(10) . . no
C5 C6 1.381(9) . . no
C6 C7 1.395(9) . . no
C8 C15 1.521(8) . . no
C8 C9 1.533(8) . . no
C9 C10 1.388(7) . . no
C9 C14 1.370(8) . . no
C10 C11 1.374(8) . . no
C11 C12 1.371(9) . . no
C12 C13 1.372(9) . . no
C13 C14 1.390(8) . . no
C16 C17 1.403(10) . . no
C16 C21 1.434(10) . . no
C17 C18 1.417(10) . . no
C18 C19 1.401(9) . . no
C19 C20 1.409(8) . . no
C20 C21 1.392(9) . . no
C3 H3A 0.9302 . . no
C4 H4A 0.9313 . . no
C5 H5A 0.9299 . . no
C6 H6A 0.9305 . . no
C7 H7A 0.9293 . . no
C8 H8A 0.9790 . . no
C10 H10A 0.9307 . . no
C11 H11A 0.9301 . . no
C12 H12A 0.9307 . . no
C13 H13A 0.9304 . . no
C14 H14A 0.9286 . . no
C15 H15B 0.9598 . . no
C15 H15A 0.9602 . . no
C15 H15C 0.9601 . . no
C16 H16A 0.9296 . . no
C17 H17A 0.9305 . . no
C18 H18A 0.9317 . . no
C19 H19A 0.9306 . . no
C20 H20A 0.9288 . . no
C21 H21A 0.9287 . . no
C22 C23 1.496(8) . . no
C23 C24 1.360(8) . . no
C23 C28 1.347(9) . . no
C24 C25 1.399(10) . . no
C25 C26 1.342(9) . . no
C26 C27 1.317(9) . . no
C27 C28 1.410(12) . . no
C29 C30 1.519(8) . . no
C29 C36 1.528(8) . . no
C30 C31 1.385(9) . . no
C30 C35 1.396(9) . . no
C31 C32 1.388(10) . . no
C32 C33 1.338(13) . . no
C33 C34 1.400(14) . . no
C34 C35 1.388(9) . . no
C37 C38 1.407(9) . . no
C37 C42 1.398(9) . . no
C38 C39 1.410(9) . . no
C39 C40 1.419(9) . . no
C40 C41 1.392(8) . . no
C41 C42 1.417(8) . . no
C24 H24A 0.9287 . . no
C25 H25A 0.9292 . . no
C26 H26A 0.9302 . . no
C27 H27A 0.9304 . . no
C28 H28A 0.9301 . . no
C29 H29A 0.9794 . . no
C31 H31A 0.9310 . . no
C32 H32A 0.9307 . . no
C33 H33A 0.9296 . . no
C34 H34A 0.9301 . . no
C35 H35A 0.9306 . . no
C36 H36A 0.9595 . . no
C36 H36C 0.9593 . . no
C36 H36B 0.9596 . . no
C37 H37A 0.9310 . . no
C38 H38A 0.9311 . . no
C39 H39A 0.9301 . . no
C40 H40A 0.9289 . . no
C41 H41A 0.9310 . . no
C42 H42A 0.9299 . . no
C43 C44 1.481(8) . . no
C44 C45 1.402(7) . . no
C44 C49 1.386(8) . . no
C45 C46 1.377(8) . . no
C46 C47 1.400(8) . . no
C47 C48 1.368(8) . . no
C48 C49 1.399(8) . . no
C50 C51 1.533(8) . . no
C50 C57 1.523(8) . . no
C51 C52 1.367(8) . . no
C51 C56 1.399(7) . . no
C52 C53 1.377(9) . . no
C53 C54 1.394(9) . . no
C54 C55 1.361(9) . . no
C55 C56 1.373(8) . . no
C58 C59 1.412(11) . . no
C58 C63 1.380(10) . . no
C59 C60 1.385(13) . . no
C60 C61 1.438(13) . . no
C61 C62 1.377(12) . . no
C62 C63 1.361(12) . . no
C45 H45A 0.9294 . . no
C46 H46A 0.9308 . . no
C47 H47A 0.9307 . . no
C48 H48A 0.9298 . . no
C49 H49A 0.9298 . . no
C50 H50A 0.9790 . . no
C52 H52A 0.9298 . . no
C53 H53A 0.9299 . . no
C54 H54A 0.9290 . . no
C55 H55A 0.9294 . . no
C56 H56A 0.9320 . . no
C57 H57A 0.9593 . . no
C57 H57B 0.9601 . . no
C57 H57C 0.9585 . . no
C58 H58A 0.9285 . . no
C59 H59A 0.9288 . . no
C60 H60A 0.9298 . . no
C61 H61A 0.9317 . . no
C62 H62A 0.9301 . . no
C63 H63A 0.9291 . . no
